data_4312662
loop_
_publ_author_name
'Chizu Shimokawa'
'Seiji Yokota'
'Yoshimitsu Tachi'
'Nagatoshi Nishiwaki'
'Masahiro Ariga'
'Shinobu Itoh'

_publ_section_title
;
 Substituent Effects of \b-Diketiminate Ligands on the Structure and
 Physicochemical Properties of Copper(II) Complexes
;
_journal_name_full 'Inorganic Chemistry'
_journal_page_first 8395
_journal_page_last 8405
_journal_paper_doi 10.1021/ic0344766
_journal_volume 42
_journal_year 2003
_chemical_formula_moiety 'C21 H25 N3 O2 '
_chemical_formula_sum 'C21 H25 N3 O2'
_chemical_formula_weight 351.45
_space_group_IT_number 2
_symmetry_cell_setting triclinic
_symmetry_Int_Tables_number 2
_symmetry_space_group_name_Hall '-P 1'
_symmetry_space_group_name_H-M 'P -1'
_cell_angle_alpha 105.55(1)
_cell_angle_beta 109.61(1)
_cell_angle_gamma 77.70(2)
_cell_formula_units_Z 2
_cell_length_a 8.954(2)
_cell_length_b 14.536(4)
_cell_length_c 8.220(2)
_cell_measurement_reflns_used 4372
_cell_measurement_temperature 158.1
_cell_measurement_theta_max 27.4
_cell_measurement_theta_min 2.7
_cell_volume 962.0(4)
_computing_cell_refinement PROCESS-AUTO
_computing_data_collection PROCESS-AUTO
_computing_data_reduction CrystalStructure
_computing_molecular_graphics ORTEP3
_computing_publication_material 'CrystalStructure Ver. 3.10'
_computing_structure_refinement CRYSTALS
_computing_structure_solution SHELXS97
_diffrn_detector_area_resol_mean 10.00
_diffrn_measured_fraction_theta_full 0.8652
_diffrn_measured_fraction_theta_max 0.8652
_diffrn_measurement_device_type 'Rigaku RAXIS-RAPID'
_diffrn_measurement_method \w
_diffrn_radiation_type 'Mo K\a'
_diffrn_radiation_wavelength 0.7107
_diffrn_reflns_av_R_equivalents 0.049
_diffrn_reflns_limit_h_max 11
_diffrn_reflns_limit_h_min -11
_diffrn_reflns_limit_k_max 18
_diffrn_reflns_limit_k_min -18
_diffrn_reflns_limit_l_max 10
_diffrn_reflns_limit_l_min -10
_diffrn_reflns_number 6073
_diffrn_reflns_theta_full 27.47
_diffrn_reflns_theta_max 27.47
_exptl_absorpt_coefficient_mu 0.079
_exptl_absorpt_correction_T_max 0.977
_exptl_absorpt_correction_T_min 0.687
_exptl_absorpt_correction_type multi-scan
_exptl_absorpt_process_details
;
    Higashi, T. (1995). Program for Absorption Correction.
    Rigaku Corporation, Tokyo, Japan.
;
_exptl_crystal_colour yellow
_exptl_crystal_density_diffrn 1.213
_exptl_crystal_density_method 'not measured'
_exptl_crystal_description block
_exptl_crystal_F_000 376.00
_exptl_crystal_size_max 0.30
_exptl_crystal_size_mid 0.30
_exptl_crystal_size_min 0.30
_refine_diff_density_max 0.54
_refine_diff_density_min -0.52
_refine_ls_extinction_coef -152.0(4)
_refine_ls_extinction_method 'Larson (1970) Crystallographic Computing eq. 22'
_refine_ls_goodness_of_fit_ref 1.003
_refine_ls_hydrogen_treatment refall
_refine_ls_number_parameters 261
_refine_ls_number_reflns 2717
_refine_ls_R_factor_gt 0.0770
_refine_ls_shift/su_max 0.0000
_refine_ls_structure_factor_coef F
_refine_ls_weighting_details 'w = 1/[0.0005Fo^2^ + 3.0000\s^2^(Fo) + 1.8000]'
_refine_ls_weighting_scheme calc
_refine_ls_wR_factor_ref 0.0890
_reflns_number_gt 2717
_reflns_number_total 3819
_reflns_threshold_expression F^2^>2.0\s(F^2^)
_cod_data_source_file ic0344766si20030507_070735_03.cif
_cod_data_source_block '_NO2LMesH'
_cod_original_cell_volume 961.9(5)
_cod_original_sg_symbol_H-M 'P -1 '
_cod_original_formula_sum 'C21 H25 N3 O2 '
_cod_database_code 4312662

loop_
_symmetry_equiv_pos_as_xyz
x,y,z
-x,-y,-z

loop_
_atom_site_label
_atom_site_type_symbol
_atom_site_fract_x
_atom_site_fract_y
_atom_site_fract_z
_atom_site_U_iso_or_equiv
_atom_site_adp_type
_atom_site_occupancy
_atom_site_symmetry_multiplicity
_atom_site_calc_flag
_atom_site_refinement_flags
_atom_site_disorder_assembly
_atom_site_disorder_group
O1 O 0.7619(3) 0.3347(2) 0.0046(4) 0.0294(7) Uani 1.00 1 d . . .
O2 O 0.7295(3) 0.1808(2) -0.0824(4) 0.0285(7) Uani 1.00 1 d . . .
N1 N 0.7465(3) 0.3572(2) -0.4725(4) 0.0208(7) Uani 1.00 1 d . . .
N2 N 0.7481(4) 0.1623(2) -0.5696(4) 0.0216(7) Uani 1.00 1 d . . .
N3 N 0.7465(3) 0.2579(2) -0.1121(4) 0.0221(7) Uani 1.00 1 d . . .
C1 C 0.7488(4) 0.2576(2) -0.2837(5) 0.0209(8) Uani 1.00 1 d . . .
C2 C 0.7479(4) 0.3485(2) -0.3177(5) 0.0210(8) Uani 1.00 1 d . . .
C3 C 0.7485(4) 0.1666(2) -0.4112(5) 0.0198(8) Uani 1.00 1 d . . .
C4 C 0.7345(4) 0.4490(2) -0.5159(5) 0.0183(8) Uani 1.00 1 d . . .
C5 C 0.8394(4) 0.5182(2) -0.4067(5) 0.0198(8) Uani 1.00 1 d . . .
C6 C 0.8190(4) 0.6055(2) -0.4608(5) 0.0208(8) Uani 1.00 1 d . . .
C7 C 0.7018(4) 0.6249(2) -0.6160(5) 0.0220(9) Uani 1.00 1 d . . .
C8 C 0.6011(4) 0.5543(2) -0.7213(5) 0.0202(8) Uani 1.00 1 d . . .
C9 C 0.6155(4) 0.4662(2) -0.6716(4) 0.0184(8) Uani 1.00 1 d . . .
C10 C 0.9708(4) 0.5023(3) -0.2385(5) 0.0258(9) Uani 1.00 1 d . . .
C11 C 0.6834(5) 0.7204(3) -0.6704(5) 0.029(1) Uani 1.00 1 d . . .
C12 C 0.5010(4) 0.3922(3) -0.7841(5) 0.0255(9) Uani 1.00 1 d . . .
C13 C 0.7587(4) 0.0674(2) -0.6857(5) 0.0194(8) Uani 1.00 1 d . . .
C14 C 0.6331(4) 0.0098(2) -0.7483(5) 0.0206(8) Uani 1.00 1 d . . .
C15 C 0.6526(4) -0.0821(2) -0.8576(5) 0.0215(8) Uani 1.00 1 d . . .
C16 C 0.7919(4) -0.1171(2) -0.9075(5) 0.0220(8) Uani 1.00 1 d . . .
C17 C 0.9103(4) -0.0563(2) -0.8510(5) 0.0217(8) Uani 1.00 1 d . . .
C18 C 0.8966(4) 0.0364(2) -0.7403(5) 0.0206(8) Uani 1.00 1 d . . .
C19 C 0.4778(4) 0.0479(3) -0.7033(5) 0.0275(9) Uani 1.00 1 d . . .
C20 C 0.8149(5) -0.2185(3) -1.0218(5) 0.030(1) Uani 1.00 1 d . . .
C21 C 1.0285(5) 0.0999(3) -0.6761(5) 0.030(1) Uani 1.00 1 d . . .
H1 H 0.7499(4) 0.4043(2) -0.2252(5) 0.025(1) Uiso 1.00 1 c . . .
H2 H 0.7494(4) 0.1091(2) -0.3766(5) 0.024(1) Uiso 1.00 1 c . . .
H3 H 0.8863(4) 0.6528(2) -0.3897(5) 0.026(1) Uiso 1.00 1 c . . .
H4 H 0.5230(4) 0.5662(2) -0.8276(5) 0.025(1) Uiso 1.00 1 c . . .
H5 H 0.9711(4) 0.4410(3) -0.2178(5) 0.032(1) Uiso 1.00 1 c . . .
H6 H 1.0715(4) 0.5053(3) -0.2506(5) 0.032(1) Uiso 1.00 1 c . . .
H7 H 0.9521(4) 0.5513(3) -0.1418(5) 0.032(1) Uiso 1.00 1 c . . .
H8 H 0.7807(5) 0.7264(3) -0.6865(5) 0.036(2) Uiso 1.00 1 c . . .
H9 H 0.5994(5) 0.7215(3) -0.7779(5) 0.036(2) Uiso 1.00 1 c . . .
H10 H 0.6591(5) 0.7723(3) -0.5805(5) 0.036(2) Uiso 1.00 1 c . . .
H11 H 0.3939(4) 0.4204(3) -0.7896(5) 0.032(1) Uiso 1.00 1 c . . .
H12 H 0.5114(4) 0.3728(3) -0.9002(5) 0.032(1) Uiso 1.00 1 c . . .
H13 H 0.5270(4) 0.3376(3) -0.7322(5) 0.032(1) Uiso 1.00 1 c . . .
H14 H 0.5690(4) -0.1211(2) -0.8987(5) 0.026(1) Uiso 1.00 1 c . . .
H15 H 1.0033(4) -0.0780(2) -0.8892(5) 0.025(1) Uiso 1.00 1 c . . .
H16 H 0.4840(4) 0.1104(3) -0.6289(5) 0.035(1) Uiso 1.00 1 c . . .
H17 H 0.3932(4) 0.0513(3) -0.8096(5) 0.035(1) Uiso 1.00 1 c . . .
H18 H 0.4579(4) 0.0059(3) -0.6443(5) 0.034(1) Uiso 1.00 1 c . . .
H19 H 0.8087(5) -0.2650(3) -0.9630(5) 0.035(1) Uiso 1.00 1 c . . .
H20 H 0.7334(5) -0.2231(3) -1.1320(5) 0.035(2) Uiso 1.00 1 c . . .
H21 H 0.9167(5) -0.2302(3) -1.0414(5) 0.035(2) Uiso 1.00 1 c . . .
H22 H 1.0676(5) 0.1111(3) -0.5507(5) 0.036(2) Uiso 1.00 1 c . . .
H23 H 1.1133(5) 0.0687(3) -0.7248(5) 0.036(2) Uiso 1.00 1 c . . .
H24 H 0.9869(5) 0.1596(3) -0.7115(5) 0.036(2) Uiso 1.00 1 c . . .
H25 H 0.7543(3) 0.3016(2) -0.5484(4) 0.025(1) Uiso 1.00 1 c . . .

loop_
_atom_site_aniso_label
_atom_site_aniso_U_11
_atom_site_aniso_U_22
_atom_site_aniso_U_33
_atom_site_aniso_U_12
_atom_site_aniso_U_13
_atom_site_aniso_U_23
O1 0.038(1) 0.028(1) 0.025(1) -0.009(1) 0.016(1) -0.001(1)
O2 0.036(1) 0.025(1) 0.031(1) -0.005(1) 0.016(1) 0.009(1)
N1 0.025(1) 0.012(1) 0.026(2) -0.001(1) 0.012(1) 0.001(1)
N2 0.026(1) 0.016(1) 0.023(2) -0.002(1) 0.009(1) 0.002(1)
N3 0.021(1) 0.022(1) 0.025(2) -0.003(1) 0.011(1) 0.004(1)
C1 0.021(2) 0.021(2) 0.023(2) -0.002(1) 0.010(1) 0.003(1)
C2 0.019(2) 0.019(2) 0.024(2) -0.002(1) 0.009(1) 0.002(1)
C3 0.020(2) 0.017(2) 0.024(2) -0.001(1) 0.006(1) 0.008(1)
C4 0.023(2) 0.012(1) 0.024(2) -0.001(1) 0.014(1) 0.001(1)
C5 0.020(2) 0.017(2) 0.023(2) -0.003(1) 0.011(1) 0.000(1)
C6 0.025(2) 0.015(1) 0.024(2) -0.007(1) 0.012(1) -0.003(1)
C7 0.027(2) 0.016(2) 0.027(2) -0.002(1) 0.015(2) 0.002(1)
C8 0.019(2) 0.022(2) 0.021(2) -0.001(1) 0.008(1) 0.004(1)
C9 0.019(2) 0.015(1) 0.023(2) -0.001(1) 0.012(1) 0.000(1)
C10 0.028(2) 0.025(2) 0.026(2) -0.008(1) 0.008(2) 0.004(1)
C11 0.035(2) 0.020(2) 0.033(2) -0.005(2) 0.012(2) 0.007(1)
C12 0.027(2) 0.023(2) 0.029(2) -0.009(1) 0.012(2) 0.001(1)
C13 0.024(2) 0.014(1) 0.021(2) -0.002(1) 0.006(1) 0.005(1)
C14 0.024(2) 0.018(2) 0.022(2) -0.002(1) 0.007(1) 0.008(1)
C15 0.024(2) 0.019(2) 0.023(2) -0.007(1) 0.004(1) 0.008(1)
C16 0.028(2) 0.017(2) 0.019(2) -0.002(1) 0.006(1) 0.003(1)
C17 0.024(2) 0.018(2) 0.022(2) 0.000(1) 0.008(1) 0.003(1)
C18 0.022(2) 0.019(2) 0.020(2) -0.003(1) 0.005(1) 0.005(1)
C19 0.025(2) 0.029(2) 0.031(2) -0.005(1) 0.010(2) 0.006(2)
C20 0.034(2) 0.018(2) 0.034(2) -0.004(1) 0.010(2) 0.002(2)
C21 0.030(2) 0.025(2) 0.034(2) -0.009(2) 0.013(2) -0.002(2)

loop_
_atom_type_symbol
_atom_type_description
_atom_type_scat_dispersion_real
_atom_type_scat_dispersion_imag
_atom_type_scat_source
C C 0.003 0.002
;
International Tables for Crystallography
(1992, Vol. C, Tables 4.2.6.8 and 6.1.1.4)
;
H H 0.000 0.000
;
International Tables for Crystallography
(1992, Vol. C, Table 6.1.1.4)
;
N N 0.006 0.003
;
International Tables for Crystallography
(1992, Vol. C, Tables 4.2.6.8 and 6.1.1.4)
;
O O 0.011 0.006
;
International Tables for Crystallography
(1992, Vol. C, Tables 4.2.6.8 and 6.1.1.4)
;

loop_
_geom_angle_atom_site_label_1
_geom_angle_site_symmetry_1
_geom_angle_atom_site_label_2
_geom_angle_site_symmetry_2
_geom_angle_atom_site_label_3
_geom_angle_site_symmetry_3
_geom_angle
_geom_angle_publ_flag
C2 . N1 . C4 . 123.3(3) yes
C2 . N1 . H25 . 113.8(4) no
C4 . N1 . H25 . 122.8(4) no
C3 . N2 . C13 . 117.7(3) yes
O1 . N3 . O2 . 122.6(3) yes
O1 . N3 . C1 . 119.1(3) yes
O2 . N3 . C1 . 118.3(3) yes
N3 . C1 . C2 . 116.4(3) yes
N3 . C1 . C3 . 118.6(3) yes
C2 . C1 . C3 . 125.1(3) yes
N1 . C2 . C1 . 121.7(3) yes
N1 . C2 . H1 . 119.2(4) no
C1 . C2 . H1 . 119.1(4) no
N2 . C3 . C1 . 121.2(3) yes
N2 . C3 . H2 . 119.5(4) no
C1 . C3 . H2 . 119.3(4) no
N1 . C4 . C5 . 121.6(3) yes
N1 . C4 . C9 . 116.4(3) yes
C5 . C4 . C9 . 122.0(3) yes
C4 . C5 . C6 . 117.4(3) yes
C4 . C5 . C10 . 123.8(3) yes
C6 . C5 . C10 . 118.8(3) yes
C5 . C6 . C7 . 122.1(3) yes
C5 . C6 . H3 . 118.9(4) no
C7 . C6 . H3 . 119.0(4) no
C6 . C7 . C8 . 118.8(3) yes
C6 . C7 . C11 . 120.6(3) yes
C8 . C7 . C11 . 120.6(3) yes
C7 . C8 . C9 . 121.2(3) yes
C7 . C8 . H4 . 119.4(4) no
C9 . C8 . H4 . 119.4(4) no
C4 . C9 . C8 . 118.5(3) yes
C4 . C9 . C12 . 121.2(3) yes
C8 . C9 . C12 . 120.4(3) yes
C5 . C10 . H5 . 110.0(4) no
C5 . C10 . H6 . 109.4(4) no
H5 . C10 . H6 . 109.5(5) no
C5 . C10 . H7 . 109.1(4) no
H5 . C10 . H7 . 109.5(5) no
H6 . C10 . H7 . 109.5(5) no
C7 . C11 . H8 . 109.1(4) no
C7 . C11 . H9 . 109.7(4) no
H8 . C11 . H9 . 109.5(5) no
C7 . C11 . H10 . 109.6(4) no
H8 . C11 . H10 . 109.5(5) no
H9 . C11 . H10 . 109.5(5) no
C9 . C12 . H11 . 109.6(4) no
C9 . C12 . H12 . 109.4(4) no
H11 . C12 . H12 . 109.5(5) no
C9 . C12 . H13 . 109.4(4) no
H11 . C12 . H13 . 109.5(5) no
H12 . C12 . H13 . 109.5(5) no
N2 . C13 . C14 . 122.3(3) yes
N2 . C13 . C18 . 116.9(3) yes
C14 . C13 . C18 . 120.7(3) yes
C13 . C14 . C15 . 119.4(3) yes
C13 . C14 . C19 . 120.4(3) yes
C15 . C14 . C19 . 120.2(3) yes
C14 . C15 . C16 . 121.3(3) yes
C14 . C15 . H14 . 119.5(4) no
C16 . C15 . H14 . 119.2(4) no
C15 . C16 . C17 . 117.9(3) yes
C15 . C16 . C20 . 121.2(3) yes
C17 . C16 . C20 . 120.9(3) yes
C16 . C17 . C18 . 122.8(3) yes
C16 . C17 . H15 . 118.7(4) no
C18 . C17 . H15 . 118.6(4) no
C13 . C18 . C17 . 117.8(3) yes
C13 . C18 . C21 . 120.2(3) yes
C17 . C18 . C21 . 121.9(3) yes
C14 . C19 . H16 . 109.8(4) no
C14 . C19 . H17 . 108.8(4) no
H16 . C19 . H17 . 109.5(5) no
C14 . C19 . H18 . 109.8(4) no
H16 . C19 . H18 . 109.5(5) no
H17 . C19 . H18 . 109.5(5) no
C16 . C20 . H19 . 109.5(4) no
C16 . C20 . H20 . 109.3(4) no
H19 . C20 . H20 . 109.5(5) no
C16 . C20 . H21 . 109.6(4) no
H19 . C20 . H21 . 109.5(5) no
H20 . C20 . H21 . 109.5(5) no
C18 . C21 . H22 . 109.0(4) no
C18 . C21 . H23 . 109.8(4) no
H22 . C21 . H23 . 109.5(5) no
C18 . C21 . H24 . 109.6(4) no
H22 . C21 . H24 . 109.5(5) no
H23 . C21 . H24 . 109.5(5) no

loop_
_geom_bond_atom_site_label_1
_geom_bond_site_symmetry_1
_geom_bond_atom_site_label_2
_geom_bond_site_symmetry_2
_geom_bond_distance
_geom_bond_publ_flag
O1 . N3 . 1.261(4) yes
O2 . N3 . 1.258(4) yes
N1 . C2 . 1.308(5) yes
N1 . C4 . 1.444(4) yes
N1 . H25 . 0.885(8) no
N2 . C3 . 1.285(4) yes
N2 . C13 . 1.457(4) yes
N3 . C1 . 1.416(4) yes
C1 . C2 . 1.420(5) yes
C1 . C3 . 1.451(4) yes
C2 . H1 . 0.950(9) no
C3 . H2 . 0.950(5) no
C4 . C5 . 1.433(4) yes
C4 . C9 . 1.407(5) yes
C5 . C6 . 1.410(5) yes
C5 . C10 . 1.521(5) yes
C6 . C7 . 1.405(5) yes
C6 . H3 . 0.95(1) no
C7 . C8 . 1.417(5) yes
C7 . C11 . 1.530(5) yes
C8 . C9 . 1.413(5) yes
C8 . H4 . 0.95(1) no
C9 . C12 . 1.537(5) yes
C10 . H5 . 0.950(5) no
C10 . H6 . 0.950(6) no
C10 . H7 . 0.950(9) no
C11 . H8 . 0.950(6) no
C11 . H9 . 0.95(1) no
C11 . H10 . 0.950(9) no
C12 . H11 . 0.95(1) no
C12 . H12 . 0.950(6) no
C12 . H13 . 0.950(7) no
C13 . C14 . 1.418(5) yes
C13 . C18 . 1.399(5) yes
C14 . C15 . 1.410(5) yes
C14 . C19 . 1.512(5) yes
C15 . C16 . 1.394(5) yes
C15 . H14 . 0.95(1) no
C16 . C17 . 1.404(5) yes
C16 . C20 . 1.535(5) yes
C17 . C18 . 1.416(4) yes
C17 . H15 . 0.950(8) no
C18 . C21 . 1.520(5) yes
C19 . H16 . 0.950(9) no
C19 . H17 . 0.95(1) no
C19 . H18 . 0.950(6) no
C20 . H19 . 0.950(6) no
C20 . H20 . 0.95(1) no
C20 . H21 . 0.950(7) no
C21 . H22 . 0.950(8) no
C21 . H23 . 0.950(9) no
C21 . H24 . 0.950(9) no

loop_
_geom_contact_atom_site_label_1
_geom_contact_site_symmetry_1
_geom_contact_atom_site_label_2
_geom_contact_site_symmetry_2
_geom_contact_distance
_geom_contact_publ_flag
O1 . O2 . 2.209(4) yes
O1 . N3 . 1.261(4) yes
O1 . C1 . 2.309(4) yes
O1 . C2 . 2.670(5) yes
O1 . C9 1_556 3.316(4) yes
O1 . C10 2_765 3.453(4) yes
O1 . C12 1_556 3.207(4) yes
O1 . H1 . 2.333(5) no
O1 . H4 2_664 2.786(4) no
O1 . H6 2_765 2.942(4) no
O1 . H7 2_765 3.073(4) no
O1 . H9 2_664 3.297(5) no
O1 . H12 1_556 2.523(4) no
O1 . H13 1_556 3.474(4) no
O1 . H21 2_754 2.912(5) no
O2 . N3 . 1.258(4) yes
O2 . C1 . 2.297(4) yes
O2 . C2 . 3.553(4) yes
O2 . C3 . 2.715(4) yes
O2 . C17 2_754 3.485(4) yes
O2 . H2 . 2.414(4) no
O2 . H9 2_664 2.971(5) no
O2 . H12 1_556 3.353(4) no
O2 . H14 2_654 2.926(4) no
O2 . H15 2_754 2.583(4) no
O2 . H17 2_654 3.564(5) no
O2 . H18 2_654 3.372(5) no
O2 . H21 2_754 3.162(5) no
O2 . H24 1_556 3.191(5) no
N1 . N2 . 2.728(4) yes
N1 . C1 . 2.383(4) yes
N1 . C2 . 1.308(5) yes
N1 . C3 . 2.942(4) yes
N1 . C4 . 1.444(4) yes
N1 . C5 . 2.512(4) yes
N1 . C9 . 2.423(5) yes
N1 . C10 . 3.036(5) yes
N1 . C12 . 2.845(5) yes
N1 . H1 . 1.955(4) no
N1 . H5 . 2.600(5) no
N1 . H11 . 3.482(5) no
N1 . H12 . 3.478(5) no
N1 . H13 . 2.365(5) no
N1 . H25 . 0.885(8) no
N2 . C1 . 2.385(5) yes
N2 . C2 . 2.934(4) yes
N2 . C3 . 1.285(4) yes
N2 . C13 . 1.457(4) yes
N2 . C14 . 2.518(4) yes
N2 . C18 . 2.434(4) yes
N2 . C19 . 2.963(5) yes
N2 . C21 . 2.824(5) yes
N2 . H2 . 1.937(4) no
N2 . H13 . 3.178(5) no
N2 . H16 . 2.487(5) no
N2 . H17 . 3.586(5) no
N2 . H22 . 2.760(5) no
N2 . H24 . 2.748(5) no
N2 . H25 . 1.997(4) no
N3 . C1 . 1.416(4) yes
N3 . C2 . 2.410(5) yes
N3 . C3 . 2.465(5) yes
N3 . H1 . 2.550(5) no
N3 . H2 . 2.627(4) no
N3 . H4 2_664 3.139(4) no
N3 . H9 2_664 2.893(5) no
N3 . H12 1_556 3.108(5) no
N3 . H15 2_754 3.059(4) no
N3 . H21 2_754 2.837(5) no
C1 . C2 . 1.420(5) yes
C1 . C3 . 1.451(4) yes
C1 . H1 . 2.057(5) no
C1 . H2 . 2.088(5) no
C1 . H4 2_664 3.301(5) no
C1 . H5 . 3.482(5) no
C1 . H9 2_664 3.263(5) no
C1 . H10 2_664 3.529(5) no
C1 . H15 2_754 3.341(5) no
C1 . H16 . 3.556(5) no
C1 . H21 2_754 3.310(6) no
C1 . H25 . 2.445(5) no
C2 . C3 . 2.548(5) yes
C2 . C4 . 2.423(5) yes
C2 . C5 . 3.086(5) yes
C2 . C8 2_664 3.226(5) yes
C2 . C9 . 3.504(5) yes
C2 . C10 . 3.107(5) yes
C2 . H1 . 0.950(9) no
C2 . H2 . 3.380(5) no
C2 . H4 2_664 2.952(4) no
C2 . H5 . 2.435(5) no
C2 . H7 . 3.515(5) no
C2 . H11 2_664 3.319(5) no
C2 . H13 . 3.296(5) no
C2 . H25 . 1.852(4) no
C3 . C13 . 2.348(5) yes
C3 . C14 . 3.104(5) yes
C3 . C17 2_754 3.449(5) yes
C3 . C18 . 3.354(5) yes
C3 . C19 . 3.204(5) yes
C3 . H1 . 3.384(5) no
C3 . H2 . 0.950(5) no
C3 . H10 2_664 3.549(5) no
C3 . H15 2_754 3.081(5) no
C3 . H16 . 2.583(5) no
C3 . H18 . 3.569(5) no
C3 . H22 . 3.294(5) no
C3 . H25 . 2.529(4) no
C4 . C5 . 1.433(4) yes
C4 . C6 . 2.430(4) yes
C4 . C7 . 2.819(5) yes
C4 . C8 . 2.423(5) yes
C4 . C9 . 1.407(5) yes
C4 . C10 . 2.606(5) yes
C4 . C12 . 2.565(5) yes
C4 . H1 . 2.594(5) no
C4 . H3 . 3.290(4) no
C4 . H4 . 3.281(5) no
C4 . H5 . 2.659(5) no
C4 . H6 . 3.195(5) no
C4 . H6 2_764 3.249(5) no
C4 . H7 . 3.198(5) no
C4 . H11 . 3.157(5) no
C4 . H11 2_664 3.112(5) no
C4 . H12 . 3.166(5) no
C4 . H13 . 2.598(5) no
C4 . H25 . 2.062(4) no
C5 . C6 . 1.410(5) yes
C5 . C6 2_764 3.552(4) yes
C5 . C7 . 2.464(5) yes
C5 . C8 . 2.839(5) yes
C5 . C9 . 2.483(5) yes
C5 . C10 . 1.521(5) yes
C5 . H1 . 2.882(5) no
C5 . H3 . 2.046(5) no
C5 . H3 2_764 3.597(4) no
C5 . H5 . 2.050(5) no
C5 . H6 . 2.043(5) no
C5 . H6 2_764 3.093(5) no
C5 . H7 . 2.040(5) no
C5 . H11 2_664 2.908(5) no
C5 . H25 . 3.211(4) no
C6 . C7 . 1.405(5) yes
C6 . C8 . 2.430(5) yes
C6 . C9 . 2.828(5) yes
C6 . C10 . 2.524(5) yes
C6 . C10 2_764 3.449(5) yes
C6 . C11 . 2.550(5) yes
C6 . H3 . 0.95(1) no
C6 . H4 . 3.286(5) no
C6 . H5 . 3.303(5) no
C6 . H5 2_764 3.578(5) no
C6 . H6 . 2.747(5) no
C6 . H6 2_764 2.833(5) no
C6 . H7 . 2.743(5) no
C6 . H8 . 2.778(5) no
C6 . H9 . 3.317(6) no
C6 . H10 . 2.785(5) no
C6 . H11 2_664 3.371(5) no
C6 . H20 1_566 3.327(5) no
C6 . H21 1_566 3.578(5) no
C7 . C8 . 1.417(5) yes
C7 . C9 . 2.466(5) yes
C7 . C10 2_764 3.507(5) yes
C7 . C11 . 1.530(5) yes
C7 . H3 . 2.043(5) no
C7 . H4 . 2.058(5) no
C7 . H5 2_764 3.486(5) no
C7 . H6 2_764 2.766(5) no
C7 . H8 . 2.048(5) no
C7 . H9 . 2.054(5) no
C7 . H10 . 2.054(5) no
C8 . C9 . 1.413(5) yes
C8 . C11 . 2.560(5) yes
C8 . C12 . 2.561(5) yes
C8 . H1 2_664 2.973(5) no
C8 . H3 . 3.286(5) no
C8 . H4 . 0.95(1) no
C8 . H4 2_663 3.554(7) no
C8 . H6 2_764 2.944(5) no
C8 . H8 . 3.155(5) no
C8 . H9 . 2.591(5) no
C8 . H10 . 3.160(5) no
C8 . H11 . 2.793(5) no
C8 . H12 . 2.792(5) no
C8 . H12 2_663 3.321(5) no
C8 . H13 . 3.326(5) no
C9 . C12 . 1.537(5) yes
C9 . H1 2_664 3.367(5) no
C9 . H4 . 2.054(5) no
C9 . H6 2_764 3.206(5) no
C9 . H11 . 2.061(5) no
C9 . H12 . 2.058(5) no
C9 . H13 . 2.058(5) no
C9 . H25 . 2.734(4) no
C10 . H1 . 2.718(5) no
C10 . H3 . 2.650(5) no
C10 . H5 . 0.950(5) no
C10 . H5 2_765 3.498(7) no
C10 . H6 . 0.950(6) no
C10 . H7 . 0.950(9) no
C10 . H7 2_765 3.238(8) no
C10 . H11 2_664 3.284(5) no
C11 . C15 1_565 3.526(5) yes
C11 . H3 . 2.689(6) no
C11 . H4 . 2.707(5) no
C11 . H6 2_764 3.570(5) no
C11 . H8 . 0.950(6) no
C11 . H9 . 0.95(1) no
C11 . H10 . 0.950(9) no
C11 . H12 2_663 3.412(6) no
C11 . H14 1_565 3.147(5) no
C11 . H16 2_664 3.466(5) no
C11 . H19 1_565 3.046(6) no
C11 . H22 2_764 3.391(5) no
C12 . H1 2_664 3.311(5) no
C12 . H4 . 2.703(5) no
C12 . H4 2_663 3.334(5) no
C12 . H9 2_663 3.431(5) no
C12 . H11 . 0.95(1) no
C12 . H12 . 0.950(6) no
C12 . H13 . 0.950(7) no
C12 . H19 2_653 3.418(5) no
C12 . H20 2_653 3.353(5) no
C12 . H25 . 2.789(5) no
C13 . C14 . 1.418(5) yes
C13 . C15 . 2.440(5) yes
C13 . C16 . 2.830(5) yes
C13 . C17 . 2.411(5) yes
C13 . C18 . 1.399(5) yes
C13 . C19 . 2.542(5) yes
C13 . C21 . 2.531(5) yes
C13 . H2 . 2.474(5) no
C13 . H14 . 3.297(5) no
C13 . H15 . 3.265(5) no
C13 . H16 . 2.572(5) no
C13 . H17 . 3.124(5) no
C13 . H18 . 3.157(5) no
C13 . H22 . 2.756(5) no
C13 . H22 2_754 3.447(5) no
C13 . H23 . 3.302(5) no
C13 . H24 . 2.762(5) no
C13 . H25 . 3.283(4) no
C14 . C15 . 1.410(5) yes
C14 . C16 . 2.444(5) yes
C14 . C17 . 2.784(5) yes
C14 . C18 . 2.447(5) yes
C14 . C19 . 1.512(5) yes
C14 . H2 . 2.940(5) no
C14 . H14 . 2.051(5) no
C14 . H14 2_653 3.471(5) no
C14 . H16 . 2.040(5) no
C14 . H17 . 2.029(5) no
C14 . H17 2_653 3.440(5) no
C14 . H18 . 2.040(5) no
C14 . H22 2_754 3.493(5) no
C15 . C16 . 1.394(5) yes
C15 . C17 . 2.397(5) yes
C15 . C18 . 2.823(5) yes
C15 . C19 . 2.534(5) yes
C15 . C19 2_653 3.539(5) yes
C15 . C20 . 2.553(5) yes
C15 . H8 1_545 3.270(5) no
C15 . H9 1_545 3.254(5) no
C15 . H10 1_545 3.480(5) no
C15 . H14 . 0.95(1) no
C15 . H15 . 3.251(5) no
C15 . H16 . 3.306(5) no
C15 . H17 . 2.756(5) no
C15 . H17 2_653 2.771(5) no
C15 . H18 . 2.766(5) no
C15 . H19 . 2.787(5) no
C15 . H20 . 2.792(5) no
C15 . H21 . 3.316(5) no
C15 . H22 2_754 3.519(6) no
C16 . C17 . 1.404(5) yes
C16 . C18 . 2.476(5) yes
C16 . C19 2_653 3.547(5) yes
C16 . C20 . 1.535(5) yes
C16 . H8 1_545 3.303(5) no
C16 . H14 . 2.034(5) no
C16 . H15 . 2.038(5) no
C16 . H17 2_653 2.646(5) no
C16 . H19 . 2.058(5) no
C16 . H20 . 2.055(5) no
C16 . H21 . 2.058(5) no
C16 . H22 2_754 3.531(6) no
C17 . C18 . 1.416(4) yes
C17 . C20 . 2.557(5) yes
C17 . C21 . 2.568(5) yes
C17 . H2 2_754 3.052(5) no
C17 . H14 . 3.256(5) no
C17 . H15 . 0.950(8) no
C17 . H17 2_653 3.180(5) no
C17 . H19 . 3.162(5) no
C17 . H20 . 3.146(5) no
C17 . H21 . 2.593(5) no
C17 . H22 . 3.147(5) no
C17 . H22 2_754 3.533(6) no
C17 . H23 . 2.610(5) no
C17 . H23 2_753 3.380(5) no
C17 . H24 . 3.178(5) no
C18 . C21 . 1.520(5) yes
C18 . H2 . 3.485(5) no
C18 . H2 2_754 3.410(5) no
C18 . H15 . 2.048(5) no
C18 . H22 . 2.038(5) no
C18 . H22 2_754 3.517(5) no
C18 . H23 . 2.048(5) no
C18 . H24 . 2.045(5) no
C19 . H2 . 3.029(5) no
C19 . H10 2_664 3.325(5) no
C19 . H14 . 2.682(5) no
C19 . H14 2_653 3.573(5) no
C19 . H16 . 0.950(9) no
C19 . H17 . 0.95(1) no
C19 . H18 . 0.950(6) no
C19 . H18 2_654 3.001(8) no
C19 . H20 2_653 3.157(6) no
C19 . H23 1_455 3.161(5) no
C20 . H3 1_544 3.287(5) no
C20 . H7 1_544 3.312(5) no
C20 . H8 1_545 3.191(6) no
C20 . H9 1_545 3.571(6) no
C20 . H11 2_653 3.530(5) no
C20 . H13 2_653 3.562(5) no
C20 . H14 . 2.698(5) no
C20 . H15 . 2.692(5) no
C20 . H17 2_653 3.073(6) no
C20 . H19 . 0.950(6) no
C20 . H20 . 0.95(1) no
C20 . H21 . 0.950(7) no
C20 . H24 2_753 3.599(6) no
C21 . H2 2_754 3.305(5) no
C21 . H8 2_764 3.544(5) no
C21 . H10 2_764 3.446(5) no
C21 . H15 . 2.714(5) no
C21 . H15 2_753 3.420(5) no
C21 . H21 2_753 3.570(6) no
C21 . H22 . 0.950(8) no
C21 . H23 . 0.950(9) no
C21 . H24 . 0.950(9) no
C21 . H25 . 3.569(5) no
